data_9007827
loop_
_publ_author_name
'Dommann, A.'
'Vetsch, H.'
'Hulliger, F.'
'Petter, W.'

_publ_section_title
;
 Structure of ErFe(CN)6.4H2O
;
_journal_name_full 'Acta Crystallographica, Section C'
_journal_page_first 1992
_journal_page_last 1994
_journal_paper_doi 10.1107/S0108270190002682
_journal_volume 46
_journal_year 1990
_chemical_formula_structural ErFe(CN)6.4H2O
_chemical_formula_sum 'C6 Er Fe N6 O4'
_space_group_IT_number 63
_symmetry_space_group_name_Hall '-C 2c 2'
_symmetry_space_group_name_H-M 'C m c m'
_cell_angle_alpha 90
_cell_angle_beta 90
_cell_angle_gamma 90
_cell_length_a 7.3212
_cell_length_b 12.7576
_cell_length_c 13.5636
_cell_formula_units_Z 4
_cell_volume 1266.853
_database_code_amcsd 0010189
_exptl_crystal_density_diffrn 2.324
_cod_original_formula_sum 'Er Fe C6 N6 O4'
_cod_database_code 9007827
_amcsd_formula_title ErFe(CN)6.4H2O

loop_
_space_group_symop_operation_xyz
x,y,z
1/2+x,1/2+y,z
x,-y,1/2+z
1/2+x,1/2-y,1/2+z
-x,y,1/2-z
1/2-x,1/2+y,1/2-z
-x,y,z
1/2-x,1/2+y,z
x,-y,-z
1/2+x,1/2-y,-z
x,y,1/2-z
1/2+x,1/2+y,1/2-z
-x,-y,1/2+z
1/2-x,1/2-y,1/2+z
-x,-y,-z
1/2-x,1/2-y,-z

loop_
_atom_site_label
_atom_site_fract_x
_atom_site_fract_y
_atom_site_fract_z
_atom_site_U_iso_or_equiv
Er 0.00000 0.32340 0.25000 0.01000
Fe 0.00000 0.00000 0.00000 0.01000
C1 0.31120 0.45170 0.09000 0.01900
C2 0.00000 0.13660 0.06020 0.01600
N1 0.19870 0.42080 0.14170 0.02400
N2 0.00000 0.21790 0.10040 0.02400
O1 0.25930 0.21900 0.25000 0.03300
O2 0.00000 0.65610 0.09970 0.03300

loop_
_cod_related_entry_id
_cod_related_entry_database
_cod_related_entry_code
1 AMCSD 0010189
